data_1515688
loop_
_publ_author_name
'Murahashi, Tetsuro'
'Usui, Kentaro'
'Inoue, Ryou'
'Ogoshi, Sensuke'
'Kurosawa, Hideo'

_publ_section_title
;
 Metallocenoids of platinum: Syntheses and structures of triangular
 triplatinum sandwich complexes of cycloheptatrienyl
;
_journal_issue 1
_journal_name_full 'Chemical Science'
_journal_page_first 117
_journal_paper_doi 10.1039/c0sc00269k
_journal_volume 2
_journal_year 2011
_chemical_formula_moiety 'C84 H50 B2 F48 Pt3 '
_chemical_formula_sum 'C84 H50 B2 F48 Pt3'
_chemical_formula_weight 2578.13
_space_group_IT_number 15
_symmetry_cell_setting monoclinic
_symmetry_Int_Tables_number 15
_symmetry_space_group_name_Hall '-C 2yc'
_symmetry_space_group_name_H-M 'C 1 2/c 1'
_cell_angle_alpha 90
_cell_angle_beta 104.8498(9)
_cell_angle_gamma 90
_cell_formula_units_Z 4
_cell_length_a 19.6876(5)
_cell_length_b 18.0489(4)
_cell_length_c 24.2236(7)
_cell_measurement_reflns_used 31893
_cell_measurement_temperature 123.2
_cell_measurement_theta_max 27.5
_cell_measurement_theta_min 3.1
_cell_volume 8320.1(4)
_computing_cell_refinement PROCESS-AUTO
_computing_data_collection PROCESS-AUTO
_computing_data_reduction 'teXsan Ver. 1.11'
_computing_publication_material 'teXsan Ver. 1.11'
_computing_structure_refinement SHELXL97
_computing_structure_solution 'DIRDIF94 (PATTY)'
_diffrn_detector_area_resol_mean 10.00
_diffrn_measurement_device_type 'Rigaku RAXIS-RAPID Imaging Plate'
_diffrn_measurement_method \w
_diffrn_radiation_type 'Mo K\a'
_diffrn_radiation_wavelength 0.7107
_diffrn_reflns_av_R_equivalents 0.127
_diffrn_reflns_limit_h_max 25
_diffrn_reflns_limit_h_min -25
_diffrn_reflns_limit_k_max 23
_diffrn_reflns_limit_k_min -23
_diffrn_reflns_limit_l_max 31
_diffrn_reflns_limit_l_min -31
_diffrn_reflns_number 40753
_diffrn_reflns_theta_max 27.47
_exptl_absorpt_coefficient_mu 5.166
_exptl_absorpt_correction_type none
_exptl_crystal_colour yellow
_exptl_crystal_density_diffrn 2.058
_exptl_crystal_density_method 'not measured'
_exptl_crystal_description platelet
_exptl_crystal_size_max 0.200
_exptl_crystal_size_mid 0.100
_exptl_crystal_size_min 0.100
_refine_diff_density_max 7.13
_refine_diff_density_min -5.11
_refine_ls_extinction_coef 0.0000
_refine_ls_extinction_expression Fc^*^=kFc[1+0.001xFc^2^\l^3^/sin(2\q)]^-1/4^
_refine_ls_extinction_method SHELXL
_refine_ls_goodness_of_fit_ref 1.202
_refine_ls_hydrogen_treatment noref
_refine_ls_number_parameters 645
_refine_ls_number_reflns 8507
_refine_ls_R_factor_gt 0.0525
_refine_ls_shift/su_max 0.0170
_refine_ls_structure_factor_coef Fsqd
_refine_ls_weighting_details 'w = 1/[\s^2^(Fo^2^) + (0.1000P)^2^+0.0000P] where P=(Fo^2^+2Fc^2^)/3'
_refine_ls_weighting_scheme calc
_refine_ls_wR_factor_ref 0.1717
_reflns_number_gt 8507
_reflns_number_total 9496
_reflns_threshold_expression >2.0sigma(I)
_cod_data_source_file c0sc00269k.txt
_cod_data_source_block usui3
_cod_original_formula_sum 'C84 H50 B2 F48 Pt3 '
_cod_database_code 1515688

loop_
_symmetry_equiv_pos_as_xyz
x,y,z
-x,y,1/2-z
-x,-y,-z
x,-y,1/2+z
1/2+x,1/2+y,z
1/2-x,1/2+y,1/2-z
1/2-x,1/2-y,-z
1/2+x,1/2-y,1/2+z

loop_
_atom_site_label
_atom_site_type_symbol
_atom_site_fract_x
_atom_site_fract_y
_atom_site_fract_z
_atom_site_U_iso_or_equiv
_atom_site_adp_type
_atom_site_occupancy
_atom_site_calc_flag
_atom_site_refinement_flags
Pt(1) Pt 0.0000 0.17608(2) 0.2500 0.0178(1) Uani 1.00 d S
Pt(2) Pt -0.07364(1) 0.30988(1) 0.23168(1) 0.0254(1) Uani 1.00 d .
F(1) F -0.2335(3) 0.3302(2) -0.2388(2) 0.043(1) Uani 1.00 d .
F(2) F -0.3097(3) 0.3859(4) -0.2060(2) 0.070(2) Uani 1.00 d .
F(3) F -0.2157(3) 0.4416(2) -0.2131(2) 0.061(2) Uani 1.00 d .
F(4) F -0.2430(3) 0.4412(4) 0.0087(2) 0.075(2) Uani 1.00 d .
F(5) F -0.1858(6) 0.3569(10) 0.0562(2) 0.29(1) Uani 1.00 d .
F(6) F -0.2898(4) 0.3364(4) 0.0016(3) 0.103(3) Uani 1.00 d .
F(7) F -0.2335(2) -0.0084(2) -0.1498(2) 0.0324(8) Uani 1.00 d .
F(8) F -0.1387(2) -0.0482(2) -0.1659(2) 0.047(1) Uani 1.00 d .
F(9) F -0.1830(2) 0.0550(2) -0.2032(1) 0.0366(10) Uani 1.00 d .
F(10) F 0.2249(3) 0.1949(3) 0.1282(2) 0.061(2) Uani 1.00 d .
F(11) F 0.2129(2) 0.1466(2) 0.0448(2) 0.051(1) Uani 1.00 d .
F(12) F 0.2738(2) 0.2445(2) 0.0687(2) 0.0408(10) Uani 1.00 d .
F(13) F 0.1250(9) 0.0879(6) -0.1693(5) 0.056(4) Uani 0.50 d P
F(14) F 0.0782(9) 0.128(1) -0.2501(6) 0.082(8) Uani 0.50 d P
F(15) F 0.1802(6) 0.1639(7) -0.2048(8) 0.055(3) Uani 0.50 d P
F(16) F 0.1288(4) 0.4525(3) -0.1327(2) 0.078(2) Uani 1.00 d .
F(17) F 0.1045(4) 0.4340(3) -0.2230(2) 0.069(2) Uani 1.00 d .
F(18) F 0.0254(3) 0.4686(2) -0.1825(2) 0.060(1) Uani 1.00 d .
F(19) F -0.0125(2) 0.0282(2) 0.0910(1) 0.0299(8) Uani 1.00 d .
F(20) F -0.0907(3) -0.0524(2) 0.0517(1) 0.037(1) Uani 1.00 d .
F(21) F -0.1212(2) 0.0508(2) 0.0818(1) 0.0270(8) Uani 1.00 d .
F(22) F 0.1071(3) 0.5002(2) 0.0269(2) 0.058(1) Uani 1.00 d .
F(23) F 0.1409(3) 0.4682(3) 0.1159(2) 0.062(2) Uani 1.00 d .
F(24) F 0.0327(3) 0.4776(2) 0.0733(2) 0.052(1) Uani 1.00 d .
F(25) F 0.651(1) 0.3159(7) 0.2606(9) 0.094(7) Uani 0.50 d P
F(26) F 0.575(1) 0.3897(9) 0.2692(10) 0.092(9) Uani 0.50 d P
F(27) F 0.665(1) 0.375(1) 0.3368(7) 0.117(9) Uani 0.50 d P
C(1) C 0.0888(4) 0.2253(5) 0.1860(3) 0.041(2) Uani 1.00 d .
C(2) C 0.0298(6) 0.1771(4) 0.1703(3) 0.038(2) Uani 1.00 d .
C(3) C -0.0428(4) 0.1956(4) 0.1545(3) 0.030(1) Uani 1.00 d .
C(4) C -0.0735(4) 0.2681(4) 0.1477(3) 0.032(1) Uani 1.00 d .
C(5) C -0.0395(5) 0.3382(4) 0.1562(3) 0.038(2) Uani 1.00 d .
C(6) C -0.0324(5) 0.3545(4) 0.3251(3) 0.048(2) Uani 1.00 d .
C(7) C -0.0899(5) 0.3030(5) 0.3161(4) 0.045(2) Uani 1.00 d .
C(8) C -0.1576(4) 0.3957(4) 0.2095(4) 0.050(2) Uani 1.00 d .
C(9) C -0.1907(4) 0.3267(4) 0.1997(3) 0.038(2) Uani 1.00 d .
C(10) C -0.0349(3) 0.0584(3) 0.2367(3) 0.027(1) Uani 1.00 d .
C(11) C -0.1013(3) 0.2934(3) -0.0753(2) 0.018(1) Uani 1.00 d .
C(12) C -0.1334(3) 0.3102(3) -0.0318(2) 0.022(1) Uani 1.00 d .
C(13) C -0.1959(4) 0.3491(4) -0.0409(3) 0.035(2) Uani 1.00 d .
C(14) C -0.2311(3) 0.3709(4) -0.0943(2) 0.027(1) Uani 1.00 d .
C(15) C -0.2033(3) 0.3544(3) -0.1393(2) 0.019(1) Uani 1.00 d .
C(16) C -0.1398(3) 0.3159(3) -0.1303(2) 0.018(1) Uani 1.00 d .
C(17) C -0.2405(4) 0.3791(4) -0.1989(3) 0.029(1) Uani 1.00 d .
C(18) C -0.2256(6) 0.3709(8) 0.0091(4) 0.076(4) Uani 1.00 d .
C(19) C 0.0310(3) 0.2727(3) -0.0086(2) 0.018(1) Uani 1.00 d .
C(20) C 0.0339(3) 0.3462(3) 0.0115(2) 0.022(1) Uani 1.00 d .
C(21) C 0.0928(4) 0.3745(3) 0.0491(2) 0.026(1) Uani 1.00 d .
C(22) C 0.1535(4) 0.3319(4) 0.0682(3) 0.027(1) Uani 1.00 d .
C(23) C 0.1512(3) 0.2584(3) 0.0505(2) 0.022(1) Uani 1.00 d .
C(24) C 0.0917(3) 0.2296(3) 0.0127(2) 0.020(1) Uani 1.00 d .
C(25) C 0.2153(4) 0.2118(4) 0.0729(3) 0.029(1) Uani 1.00 d .
C(26) C 0.0956(5) 0.4549(4) 0.0663(3) 0.037(2) Uani 1.00 d .
C(27) C 0.0092(3) 0.2556(3) -0.1156(2) 0.018(1) Uani 1.00 d .
C(28) C 0.0227(3) 0.3291(3) -0.1301(2) 0.022(1) Uani 1.00 d .
C(29) C 0.0636(3) 0.3444(3) -0.1674(3) 0.025(1) Uani 1.00 d .
C(30) C 0.0953(3) 0.2884(4) -0.1912(3) 0.027(1) Uani 1.00 d .
C(31) C 0.0821(3) 0.2157(3) -0.1773(2) 0.023(1) Uani 1.00 d .
C(32) C 0.0402(3) 0.1997(3) -0.1409(2) 0.020(1) Uani 1.00 d .
C(33) C 0.1166(4) 0.1533(4) -0.2015(3) 0.033(1) Uani 1.00 d .
C(34) C 0.0797(5) 0.4238(4) -0.1761(3) 0.041(2) Uani 1.00 d .
C(35) C -0.0572(3) 0.1588(3) -0.0584(2) 0.018(1) Uani 1.00 d .
C(36) C -0.0977(3) 0.1227(3) -0.1068(2) 0.017(1) Uani 1.00 d .
C(37) C -0.1288(3) 0.0538(3) -0.1030(2) 0.016(1) Uani 1.00 d .
C(38) C -0.1218(3) 0.0195(3) -0.0506(2) 0.020(1) Uani 1.00 d .
C(39) C -0.0812(3) 0.0543(3) -0.0026(2) 0.016(1) Uani 1.00 d .
C(40) C -0.0498(3) 0.1228(3) -0.0063(2) 0.018(1) Uani 1.00 d .
C(41) C -0.0763(3) 0.0199(3) 0.0550(2) 0.018(1) Uani 1.00 d .
C(42) C -0.1709(3) 0.0143(3) -0.1554(2) 0.022(1) Uani 1.00 d .
B(1) B -0.0297(3) 0.2441(3) -0.0641(3) 0.017(1) Uani 1.00 d .
H(1) H -0.1108 0.2951 0.0064 0.0260 Uiso 1.00 calc .
H(2) H -0.2741 0.3977 -0.0999 0.0321 Uiso 1.00 calc .
H(3) H -0.1220 0.3036 -0.1621 0.0224 Uiso 1.00 calc .
H(4) H -0.0065 0.3777 -0.0019 0.0263 Uiso 1.00 calc .
H(5) H 0.1949 0.3526 0.0931 0.0331 Uiso 1.00 calc .
H(6) H 0.0921 0.1790 0.0011 0.0238 Uiso 1.00 calc .
H(7) H 0.0033 0.3696 -0.1133 0.0258 Uiso 1.00 calc .
H(8) H 0.1240 0.2991 -0.2161 0.0346 Uiso 1.00 calc .
H(9) H 0.0323 0.1487 -0.1327 0.0253 Uiso 1.00 calc .
H(10) H -0.1049 0.1457 -0.1434 0.0203 Uiso 1.00 calc .
H(11) H -0.1441 -0.0272 -0.0478 0.0237 Uiso 1.00 calc .
H(12) H -0.0236 0.1462 0.0281 0.0219 Uiso 1.00 calc .
H(13) H -0.0663 0.3857 0.1355 0.0912 Uiso 1.00 calc .
H(14) H -0.1238 0.2638 0.1215 0.0912 Uiso 1.00 calc .
H(15) H -0.0875 0.1605 0.1309 0.0912 Uiso 1.00 calc .
H(16) H 0.0362 0.1213 0.1700 0.0912 Uiso 1.00 calc .
H(17) H 0.1280 0.2001 0.2061 0.0912 Uiso 1.00 calc .
H(18) H -0.0738 0.0540 0.2591 0.0912 Uiso 1.00 calc .
H(19) H -0.2158 0.2999 0.2305 0.0912 Uiso 1.00 calc .
H(20) H -0.1502 0.4174 0.2507 0.0912 Uiso 1.00 calc .
H(21) H -0.1370 0.3149 0.3126 0.0912 Uiso 1.00 calc .
H(22) H -0.0450 0.4060 0.3176 0.0507 Uiso 1.00 calc .
H(23) H -0.1432 0.4224 0.1798 0.0507 Uiso 1.00 calc .
H(24) H -0.1915 0.3008 0.1649 0.0507 Uiso 1.00 calc .
H(25) H -0.0488 0.0622 0.1958 0.0507 Uiso 1.00 calc .

loop_
_atom_site_aniso_label
_atom_site_aniso_U_11
_atom_site_aniso_U_22
_atom_site_aniso_U_33
_atom_site_aniso_U_12
_atom_site_aniso_U_13
_atom_site_aniso_U_23
Pt(1) 0.0205(2) 0.0138(2) 0.0170(2) 0.0000 0.0010(1) 0.0000
Pt(2) 0.0238(2) 0.0171(2) 0.0364(2) 0.00372(8) 0.0098(1) 0.00320(8)
F(1) 0.045(3) 0.048(2) 0.031(2) 0.004(2) 0.000(2) -0.009(2)
F(2) 0.034(3) 0.137(5) 0.033(2) 0.040(3) -0.001(2) 0.006(3)
F(3) 0.091(4) 0.040(2) 0.036(2) -0.017(3) -0.017(2) 0.015(2)
F(4) 0.064(4) 0.109(5) 0.059(3) 0.006(4) 0.027(3) -0.045(3)
F(5) 0.19(1) 0.66(3) 0.024(3) 0.32(2) 0.042(4) 0.076(7)
F(6) 0.122(7) 0.086(4) 0.147(6) 0.037(4) 0.117(6) 0.047(4)
F(7) 0.023(2) 0.042(2) 0.029(2) -0.009(2) 0.002(2) 0.000(2)
F(8) 0.039(3) 0.043(2) 0.049(2) 0.014(2) -0.006(2) -0.028(2)
F(9) 0.049(3) 0.040(2) 0.017(2) -0.020(2) 0.001(2) 0.000(1)
F(10) 0.049(3) 0.098(4) 0.036(2) 0.032(3) 0.013(2) 0.034(2)
F(11) 0.030(2) 0.031(2) 0.082(3) 0.011(2) -0.006(2) -0.006(2)
F(12) 0.015(2) 0.052(3) 0.052(2) -0.002(2) 0.002(2) 0.007(2)
F(13) 0.10(1) 0.038(6) 0.046(7) 0.034(6) 0.041(8) 0.004(5)
F(14) 0.044(10) 0.15(2) 0.034(6) 0.05(1) -0.021(6) -0.055(8)
F(15) 0.028(5) 0.037(6) 0.11(1) -0.002(4) 0.032(7) -0.016(6)
F(16) 0.093(5) 0.054(3) 0.076(4) -0.047(3) 0.002(3) 0.010(3)
F(17) 0.108(5) 0.048(3) 0.079(3) -0.006(3) 0.072(4) 0.021(3)
F(18) 0.079(4) 0.027(2) 0.090(4) 0.006(2) 0.051(3) 0.016(2)
F(19) 0.022(2) 0.042(2) 0.023(2) 0.008(2) 0.003(1) 0.011(1)
F(20) 0.069(3) 0.017(2) 0.025(2) -0.003(2) 0.013(2) 0.004(1)
F(21) 0.026(2) 0.038(2) 0.020(2) 0.008(2) 0.011(1) 0.003(1)
F(22) 0.092(4) 0.025(2) 0.060(3) -0.016(2) 0.027(3) 0.002(2)
F(23) 0.076(4) 0.031(2) 0.061(3) -0.009(2) -0.018(3) -0.020(2)
F(24) 0.063(3) 0.033(2) 0.058(3) 0.005(2) 0.014(3) -0.019(2)
F(25) 0.16(2) 0.037(7) 0.13(1) 0.002(8) 0.13(2) 0.016(7)
F(26) 0.07(1) 0.040(7) 0.19(2) 0.030(7) 0.07(1) 0.08(1)
F(27) 0.13(2) 0.15(2) 0.057(8) -0.10(1) -0.02(1) 0.03(1)
C(1) 0.043(4) 0.055(5) 0.033(3) 0.015(4) 0.021(3) 0.013(3)
C(2) 0.061(6) 0.030(4) 0.034(4) 0.011(3) 0.033(4) 0.006(3)
C(3) 0.038(4) 0.029(3) 0.021(3) 0.006(3) 0.003(3) 0.000(2)
C(4) 0.025(3) 0.045(4) 0.021(3) 0.010(3) -0.001(2) 0.003(3)
C(5) 0.053(5) 0.039(4) 0.026(3) 0.013(4) 0.016(3) 0.016(3)
C(6) 0.071(6) 0.031(4) 0.048(4) -0.001(4) 0.028(4) -0.013(3)
C(7) 0.043(5) 0.049(5) 0.053(5) 0.005(4) 0.028(4) -0.006(4)
C(8) 0.031(4) 0.028(3) 0.093(6) 0.011(3) 0.020(4) 0.009(4)
C(9) 0.021(3) 0.039(4) 0.051(4) 0.014(3) 0.005(3) 0.010(3)
C(10) 0.027(3) 0.010(2) 0.041(3) -0.004(2) 0.006(3) 0.000(2)
C(11) 0.019(3) 0.013(2) 0.021(2) -0.002(2) 0.003(2) 0.002(2)
C(12) 0.019(3) 0.032(3) 0.016(3) 0.006(2) 0.007(2) 0.009(2)
C(13) 0.028(4) 0.053(4) 0.025(3) 0.013(3) 0.008(3) 0.012(3)
C(14) 0.022(3) 0.036(3) 0.023(3) 0.010(3) 0.006(2) 0.004(2)
C(15) 0.015(3) 0.015(2) 0.026(3) 0.003(2) 0.002(2) -0.003(2)
C(16) 0.017(3) 0.021(3) 0.015(2) 0.002(2) 0.000(2) -0.002(2)
C(17) 0.023(3) 0.035(3) 0.024(3) 0.009(3) -0.003(2) 0.003(3)
C(18) 0.056(6) 0.14(1) 0.050(5) 0.054(7) 0.040(5) 0.049(6)
C(19) 0.021(3) 0.013(2) 0.021(3) -0.001(2) 0.008(2) -0.002(2)
C(20) 0.025(3) 0.015(3) 0.024(3) 0.000(2) 0.003(2) -0.001(2)
C(21) 0.033(4) 0.022(3) 0.023(3) -0.007(2) 0.007(3) -0.001(2)
C(22) 0.030(4) 0.028(3) 0.024(3) -0.011(3) 0.006(3) 0.003(2)
C(23) 0.019(3) 0.026(3) 0.017(2) -0.003(2) -0.001(2) 0.001(2)
C(24) 0.021(3) 0.019(3) 0.018(2) -0.002(2) 0.004(2) -0.004(2)
C(25) 0.026(3) 0.033(3) 0.026(3) -0.003(3) 0.003(3) 0.006(3)
C(26) 0.056(5) 0.019(3) 0.030(3) -0.008(3) 0.000(3) -0.005(2)
C(27) 0.017(3) 0.017(2) 0.019(2) 0.002(2) 0.003(2) 0.002(2)
C(28) 0.021(3) 0.017(3) 0.028(3) 0.000(2) 0.008(2) 0.002(2)
C(29) 0.021(3) 0.027(3) 0.027(3) -0.007(2) 0.009(2) 0.003(2)
C(30) 0.021(3) 0.041(4) 0.021(3) -0.004(3) 0.008(2) 0.002(3)
C(31) 0.021(3) 0.031(3) 0.018(3) 0.002(2) 0.005(2) -0.005(2)
C(32) 0.016(3) 0.026(3) 0.019(2) 0.004(2) 0.004(2) -0.002(2)
C(33) 0.026(3) 0.045(4) 0.032(3) 0.003(3) 0.013(3) -0.011(3)
C(34) 0.055(5) 0.038(4) 0.040(4) -0.008(4) 0.030(4) 0.005(3)
C(35) 0.014(3) 0.017(2) 0.023(3) 0.002(2) 0.007(2) 0.000(2)
C(36) 0.016(3) 0.018(2) 0.017(2) 0.005(2) 0.004(2) -0.001(2)
C(37) 0.014(3) 0.018(2) 0.016(2) 0.003(2) 0.002(2) 0.001(2)
C(38) 0.022(3) 0.016(2) 0.023(3) 0.000(2) 0.006(2) -0.002(2)
C(39) 0.017(3) 0.015(2) 0.016(2) 0.003(2) 0.004(2) 0.001(2)
C(40) 0.020(3) 0.016(2) 0.018(2) 0.004(2) 0.005(2) -0.002(2)
C(41) 0.020(3) 0.014(2) 0.020(2) 0.002(2) 0.007(2) -0.001(2)
C(42) 0.021(3) 0.025(3) 0.019(3) -0.004(2) 0.002(2) -0.002(2)
B(1) 0.014(3) 0.015(3) 0.020(3) 0.002(2) 0.001(2) 0.002(2)

loop_
_atom_type_symbol
_atom_type_description
_atom_type_scat_dispersion_real
_atom_type_scat_dispersion_imag
_atom_type_scat_source
C C 0.003 0.002
;International Tables for Crystallography
(1992, Vol. C, Tables 4.2.6.8 and 6.1.1.4)
;
H H 0.000 0.000
;International Tables for Crystallography
(1992, Vol. C, Table 6.1.1.4)
;
Pt Pt -1.703 8.390
;International Tables for Crystallography
(1992, Vol. C, Tables 4.2.6.8 and 6.1.1.4)
;
B B 0.001 0.001
;International Tables for Crystallography
(1992, Vol. C, Tables 4.2.6.8 and 6.1.1.4)
;
F F 0.017 0.010
;International Tables for Crystallography
(1992, Vol. C, Tables 4.2.6.8 and 6.1.1.4)
;

loop_
_geom_angle_atom_site_label_1
_geom_angle_atom_site_label_2
_geom_angle_atom_site_label_3
_geom_angle
_geom_angle_site_symmetry_1
_geom_angle_site_symmetry_3
_geom_angle_publ_flag
Pt(2) Pt(1) Pt(2) 60.32(1) . 2_555 yes
Pt(2) Pt(1) C(2) 95.7(2) . . yes
Pt(2) Pt(1) C(2) 83.4(2) . 2_555 yes
Pt(2) Pt(1) C(3) 70.3(2) . . yes
Pt(2) Pt(1) C(3) 94.0(2) . 2_555 yes
Pt(2) Pt(1) C(10) 132.2(2) . . yes
Pt(2) Pt(1) C(10) 167.1(2) . 2_555 yes
Pt(2) Pt(1) C(2) 83.4(2) 2_555 . yes
Pt(2) Pt(1) C(2) 95.7(2) 2_555 2_555 yes
Pt(2) Pt(1) C(3) 94.0(2) 2_555 . yes
Pt(2) Pt(1) C(3) 70.3(2) 2_555 2_555 yes
Pt(2) Pt(1) C(10) 167.1(2) 2_555 . yes
Pt(2) Pt(1) C(10) 132.2(2) 2_555 2_555 yes
C(2) Pt(1) C(2) 179.0(4) . 2_555 yes
C(2) Pt(1) C(3) 37.3(3) . . yes
C(2) Pt(1) C(3) 142.5(3) . 2_555 yes
C(2) Pt(1) C(10) 91.3(3) . . yes
C(2) Pt(1) C(10) 89.6(3) . 2_555 yes
C(2) Pt(1) C(3) 142.5(3) 2_555 . yes
C(2) Pt(1) C(3) 37.3(3) 2_555 2_555 yes
C(2) Pt(1) C(10) 89.6(3) 2_555 . yes
C(2) Pt(1) C(10) 91.3(3) 2_555 2_555 yes
C(3) Pt(1) C(3) 162.2(3) . 2_555 yes
C(3) Pt(1) C(10) 88.9(2) . . yes
C(3) Pt(1) C(10) 108.3(2) . 2_555 yes
C(3) Pt(1) C(10) 108.3(2) 2_555 . yes
C(3) Pt(1) C(10) 88.9(2) 2_555 2_555 yes
C(10) Pt(1) C(10) 35.5(3) . 2_555 yes
Pt(1) Pt(2) Pt(2) 59.841(5) . 2_555 yes
Pt(1) Pt(2) C(4) 73.9(2) . . yes
Pt(1) Pt(2) C(5) 94.4(2) . . yes
Pt(1) Pt(2) C(6) 96.1(2) . . yes
Pt(1) Pt(2) C(7) 89.8(2) . . yes
Pt(1) Pt(2) C(8) 164.2(2) . . yes
Pt(1) Pt(2) C(9) 127.9(2) . . yes
Pt(2) Pt(2) C(4) 92.7(2) 2_555 . yes
Pt(2) Pt(2) C(5) 75.4(2) 2_555 . yes
Pt(2) Pt(2) C(6) 67.7(3) 2_555 . yes
Pt(2) Pt(2) C(7) 95.3(2) 2_555 . yes
Pt(2) Pt(2) C(8) 136.0(2) 2_555 . yes
Pt(2) Pt(2) C(9) 172.1(2) 2_555 . yes
C(4) Pt(2) C(5) 38.3(3) . . yes
C(4) Pt(2) C(6) 160.3(3) . . yes
C(4) Pt(2) C(7) 155.0(3) . . yes
C(4) Pt(2) C(8) 101.3(3) . . yes
C(4) Pt(2) C(9) 88.4(3) . . yes
C(5) Pt(2) C(6) 129.0(3) . . yes
C(5) Pt(2) C(7) 165.9(3) . . yes
C(5) Pt(2) C(8) 90.2(3) . . yes
C(5) Pt(2) C(9) 100.9(3) . . yes
C(6) Pt(2) C(7) 37.0(3) . . yes
C(6) Pt(2) C(8) 92.6(3) . . yes
C(6) Pt(2) C(9) 110.8(3) . . yes
C(7) Pt(2) C(8) 89.3(4) . . yes
C(7) Pt(2) C(9) 86.9(3) . . yes
C(8) Pt(2) C(9) 36.3(3) . . yes
F(26) F(13) F(27) 103(1) 8_454 8_454 yes
F(26) F(13) C(33) 47.0(8) 8_454 . yes
F(27) F(13) C(33) 60(1) 8_454 . yes
F(25) F(14) F(26) 117(2) 8_454 8_454 yes
F(25) F(14) C(33) 52(1) 8_454 . yes
F(26) F(14) C(33) 68(2) 8_454 . yes
F(25) F(15) F(27) 131(2) 8_454 8_454 yes
F(25) F(15) C(33) 74(1) 8_454 . yes
F(27) F(15) C(33) 57(1) 8_454 . yes
F(14) F(25) F(15) 101(1) 8_555 8_555 yes
F(14) F(25) C(33) 48.2(9) 8_555 8_555 yes
F(15) F(25) C(33) 63(1) 8_555 8_555 yes
F(13) F(26) F(14) 135(3) 8_555 8_555 yes
F(13) F(26) C(33) 57.4(10) 8_555 8_555 yes
F(14) F(26) C(33) 85(2) 8_555 8_555 yes
F(13) F(27) F(15) 124(1) 8_555 8_555 yes
F(13) F(27) C(33) 75(1) 8_555 8_555 yes
F(15) F(27) C(33) 59(1) 8_555 8_555 yes
C(2) C(1) C(7) 128.3(8) . 2_555 yes
Pt(1) C(2) C(1) 99.0(5) . . yes
Pt(1) C(2) C(3) 76.0(5) . . yes
C(1) C(2) C(3) 128.7(7) . . yes
Pt(1) C(3) C(2) 66.8(4) . . yes
Pt(1) C(3) C(4) 107.1(4) . . yes
C(2) C(3) C(4) 127.6(6) . . yes
Pt(2) C(4) C(3) 108.2(4) . . yes
Pt(2) C(4) C(5) 70.7(4) . . yes
C(3) C(4) C(5) 128.9(7) . . yes
Pt(2) C(5) C(4) 71.1(4) . . yes
Pt(2) C(5) C(6) 106.4(5) . 2_555 yes
C(4) C(5) C(6) 129.2(7) . 2_555 yes
Pt(2) C(6) C(5) 108.1(6) . 2_555 yes
Pt(2) C(6) C(7) 64.3(5) . . yes
C(5) C(6) C(7) 127.2(7) 2_555 . yes
Pt(2) C(7) C(1) 90.9(6) . 2_555 yes
Pt(2) C(7) C(6) 78.7(6) . . yes
C(1) C(7) C(6) 129.3(9) 2_555 . yes
Pt(2) C(8) C(9) 72.9(4) . . yes
Pt(2) C(9) C(8) 70.8(4) . . yes
Pt(1) C(10) C(10) 72.2(2) . 2_555 yes
C(12) C(11) C(16) 114.4(5) . . yes
C(12) C(11) B(1) 122.3(5) . . yes
C(16) C(11) B(1) 123.0(5) . . yes
C(11) C(12) C(13) 123.1(5) . . yes
C(12) C(13) C(14) 120.9(7) . . yes
C(12) C(13) C(18) 120.6(6) . . yes
C(14) C(13) C(18) 118.4(7) . . yes
C(13) C(14) C(15) 118.9(6) . . yes
C(14) C(15) C(16) 120.5(5) . . yes
C(14) C(15) C(17) 120.1(5) . . yes
C(16) C(15) C(17) 119.4(6) . . yes
C(11) C(16) C(15) 122.1(6) . . yes
F(1) C(17) F(2) 105.0(5) . . yes
F(1) C(17) F(3) 105.3(6) . . yes
F(1) C(17) C(15) 112.4(5) . . yes
F(2) C(17) F(3) 108.9(6) . . yes
F(2) C(17) C(15) 112.2(6) . . yes
F(3) C(17) C(15) 112.5(5) . . yes
F(4) C(18) F(5) 107(1) . . yes
F(4) C(18) F(6) 101.9(9) . . yes
F(4) C(18) C(13) 113.3(9) . . yes
F(5) C(18) F(6) 111(1) . . yes
F(5) C(18) C(13) 113(1) . . yes
F(6) C(18) C(13) 107.7(8) . . yes
C(20) C(19) C(24) 116.0(5) . . yes
C(20) C(19) B(1) 122.5(5) . . yes
C(24) C(19) B(1) 120.0(5) . . yes
C(19) C(20) C(21) 122.0(5) . . yes
C(20) C(21) C(22) 121.3(6) . . yes
C(20) C(21) C(26) 120.3(6) . . yes
C(22) C(21) C(26) 118.1(6) . . yes
C(21) C(22) C(23) 117.7(6) . . yes
C(22) C(23) C(24) 121.0(6) . . yes
C(22) C(23) C(25) 117.7(5) . . yes
C(24) C(23) C(25) 121.2(5) . . yes
C(19) C(24) C(23) 121.9(5) . . yes
F(10) C(25) F(11) 106.5(6) . . yes
F(10) C(25) F(12) 106.0(5) . . yes
F(10) C(25) C(23) 112.4(6) . . yes
F(11) C(25) F(12) 105.5(6) . . yes
F(11) C(25) C(23) 112.8(5) . . yes
F(12) C(25) C(23) 113.0(6) . . yes
F(22) C(26) F(23) 110.1(6) . . yes
F(22) C(26) F(24) 103.7(6) . . yes
F(22) C(26) C(21) 113.4(6) . . yes
F(23) C(26) F(24) 104.9(6) . . yes
F(23) C(26) C(21) 113.2(5) . . yes
F(24) C(26) C(21) 110.9(6) . . yes
C(28) C(27) C(32) 115.9(6) . . yes
C(28) C(27) B(1) 117.6(5) . . yes
C(32) C(27) B(1) 125.8(5) . . yes
C(27) C(28) C(29) 121.8(6) . . yes
C(28) C(29) C(30) 121.6(6) . . yes
C(28) C(29) C(34) 117.6(6) . . yes
C(30) C(29) C(34) 120.4(7) . . yes
C(29) C(30) C(31) 116.9(6) . . yes
C(30) C(31) C(32) 121.9(6) . . yes
C(30) C(31) C(33) 118.6(6) . . yes
C(32) C(31) C(33) 119.5(6) . . yes
C(27) C(32) C(31) 121.8(5) . . yes
F(13) C(33) F(14) 99(1) . . yes
F(13) C(33) F(15) 100(1) . . yes
F(13) C(33) F(25) 134(1) . 8_454 yes
F(13) C(33) F(26) 75(1) . 8_454 yes
F(13) C(33) F(27) 44(1) . 8_454 yes
F(13) C(33) C(31) 114.4(8) . . yes
F(14) C(33) F(15) 110(1) . . yes
F(14) C(33) F(25) 79(1) . 8_454 yes
F(14) C(33) F(26) 26(1) . 8_454 yes
F(14) C(33) F(27) 132(1) . 8_454 yes
F(14) C(33) C(31) 113(1) . . yes
F(15) C(33) F(25) 41(1) . 8_454 yes
F(15) C(33) F(26) 125(1) . 8_454 yes
F(15) C(33) F(27) 62(1) . 8_454 yes
F(15) C(33) C(31) 117.0(8) . . yes
F(25) C(33) F(26) 103(1) 8_454 8_454 yes
F(25) C(33) F(27) 104(1) 8_454 8_454 yes
F(25) C(33) C(31) 107.6(8) 8_454 . yes
F(26) C(33) F(27) 115(1) 8_454 8_454 yes
F(26) C(33) C(31) 113(1) 8_454 . yes
F(27) C(33) C(31) 110(1) 8_454 . yes
F(16) C(34) F(17) 105.3(7) . . yes
F(16) C(34) F(18) 104.9(6) . . yes
F(16) C(34) C(29) 113.4(6) . . yes
F(17) C(34) F(18) 105.9(6) . . yes
F(17) C(34) C(29) 112.5(6) . . yes
F(18) C(34) C(29) 114.2(7) . . yes
C(36) C(35) C(40) 116.6(5) . . yes
C(36) C(35) B(1) 119.5(5) . . yes
C(40) C(35) B(1) 123.5(4) . . yes
C(35) C(36) C(37) 121.5(5) . . yes
C(36) C(37) C(38) 121.1(4) . . yes
C(36) C(37) C(42) 121.3(5) . . yes
C(38) C(37) C(42) 117.6(5) . . yes
C(37) C(38) C(39) 117.8(5) . . yes
C(38) C(39) C(40) 121.3(5) . . yes
C(38) C(39) C(41) 118.4(5) . . yes
C(40) C(39) C(41) 120.1(4) . . yes
C(35) C(40) C(39) 121.8(4) . . yes
F(19) C(41) F(20) 107.3(4) . . yes
F(19) C(41) F(21) 105.2(4) . . yes
F(19) C(41) C(39) 112.4(5) . . yes
F(20) C(41) F(21) 106.2(5) . . yes
F(20) C(41) C(39) 112.7(4) . . yes
F(21) C(41) C(39) 112.5(4) . . yes
F(7) C(42) F(8) 104.5(5) . . yes
F(7) C(42) F(9) 107.0(4) . . yes
F(7) C(42) C(37) 112.5(5) . . yes
F(8) C(42) F(9) 106.5(5) . . yes
F(8) C(42) C(37) 111.8(4) . . yes
F(9) C(42) C(37) 114.0(5) . . yes
C(11) B(1) C(19) 112.5(4) . . yes
C(11) B(1) C(27) 111.1(4) . . yes
C(11) B(1) C(35) 103.6(5) . . yes
C(19) B(1) C(27) 101.5(5) . . yes
C(19) B(1) C(35) 114.3(4) . . yes
C(27) B(1) C(35) 114.2(5) . . yes

loop_
_geom_bond_atom_site_label_1
_geom_bond_atom_site_label_2
_geom_bond_distance
_geom_bond_site_symmetry_2
_geom_bond_publ_flag
Pt(1) Pt(2) 2.7930(4) . yes
Pt(1) Pt(2) 2.7930(4) 2_555 yes
Pt(1) C(2) 2.158(10) . yes
Pt(1) C(2) 2.158(10) 2_555 yes
Pt(1) C(3) 2.277(6) . yes
Pt(1) C(3) 2.277(6) 2_555 yes
Pt(1) C(10) 2.231(5) . yes
Pt(1) C(10) 2.231(5) 2_555 yes
Pt(2) Pt(2) 2.8065(4) 2_555 yes
Pt(2) C(4) 2.170(6) . yes
Pt(2) C(5) 2.165(8) . yes
Pt(2) C(6) 2.342(8) . yes
Pt(2) C(7) 2.15(1) . yes
Pt(2) C(8) 2.229(8) . yes
Pt(2) C(9) 2.255(7) . yes
F(1) C(17) 1.342(8) . yes
F(2) C(17) 1.335(9) . yes
F(3) C(17) 1.310(8) . yes
F(4) C(18) 1.31(2) . yes
F(5) C(18) 1.23(1) . yes
F(6) C(18) 1.38(1) . yes
F(7) C(42) 1.337(8) . yes
F(8) C(42) 1.350(8) . yes
F(9) C(42) 1.340(7) . yes
F(10) C(25) 1.339(8) . yes
F(11) C(25) 1.354(8) . yes
F(12) C(25) 1.323(9) . yes
F(13) F(26) 1.61(2) 8_454 yes
F(13) F(27) 1.01(3) 8_454 yes
F(13) C(33) 1.40(1) . yes
F(14) F(25) 1.72(3) 8_454 yes
F(14) F(26) 0.58(3) 8_454 yes
F(14) C(33) 1.31(2) . yes
F(15) F(25) 0.96(2) 8_454 yes
F(15) F(27) 1.33(3) 8_454 yes
F(15) C(33) 1.29(2) . yes
F(16) C(34) 1.335(9) . yes
F(17) C(34) 1.36(1) . yes
F(18) C(34) 1.32(1) . yes
F(19) C(41) 1.342(6) . yes
F(20) C(41) 1.333(6) . yes
F(21) C(41) 1.344(7) . yes
F(22) C(26) 1.320(9) . yes
F(23) C(26) 1.322(8) . yes
F(24) C(26) 1.36(1) . yes
F(25) C(33) 1.39(2) 8_555 yes
F(26) C(33) 1.22(2) 8_555 yes
F(27) C(33) 1.26(2) 8_555 yes
C(1) C(2) 1.42(1) . yes
C(1) C(7) 1.40(1) 2_555 yes
C(2) C(3) 1.42(1) . yes
C(3) C(4) 1.432(10) . yes
C(4) C(5) 1.42(1) . yes
C(5) C(6) 1.40(1) 2_555 yes
C(6) C(7) 1.44(1) . yes
C(8) C(9) 1.40(1) . yes
C(10) C(10) 1.36(1) 2_555 yes
C(11) C(12) 1.393(9) . yes
C(11) C(16) 1.413(7) . yes
C(11) B(1) 1.630(9) . yes
C(12) C(13) 1.384(10) . yes
C(13) C(14) 1.359(8) . yes
C(13) C(18) 1.53(1) . yes
C(14) C(15) 1.370(9) . yes
C(15) C(16) 1.399(8) . yes
C(15) C(17) 1.510(8) . yes
C(19) C(20) 1.409(8) . yes
C(19) C(24) 1.409(8) . yes
C(19) B(1) 1.638(7) . yes
C(20) C(21) 1.375(8) . yes
C(21) C(22) 1.396(9) . yes
C(21) C(26) 1.507(9) . yes
C(22) C(23) 1.392(9) . yes
C(23) C(24) 1.388(8) . yes
C(23) C(25) 1.498(9) . yes
C(27) C(28) 1.414(8) . yes
C(27) C(32) 1.401(8) . yes
C(27) B(1) 1.635(9) . yes
C(28) C(29) 1.384(10) . yes
C(29) C(30) 1.389(10) . yes
C(29) C(34) 1.495(10) . yes
C(30) C(31) 1.394(9) . yes
C(31) C(32) 1.384(9) . yes
C(31) C(33) 1.51(1) . yes
C(35) C(36) 1.400(7) . yes
C(35) C(40) 1.392(8) . yes
C(35) B(1) 1.651(8) . yes
C(36) C(37) 1.399(8) . yes
C(37) C(38) 1.387(8) . yes
C(37) C(42) 1.506(7) . yes
C(38) C(39) 1.382(7) . yes
C(39) C(40) 1.395(8) . yes
C(39) C(41) 1.509(8) . yes

loop_
_geom_contact_atom_site_label_1
_geom_contact_atom_site_label_2
_geom_contact_distance
_geom_contact_site_symmetry_2
Pt(1) Pt(2) 2.7930(4) .
Pt(1) Pt(2) 2.7930(4) 2_555
Pt(2) Pt(2) 2.8065(4) 2_555
F(1) F(25) 3.21(2) 7_555
F(1) C(9) 3.446(9) 7_455
F(1) F(17) 3.467(8) 2_554
F(1) F(15) 3.56(1) 2_554
F(2) C(10) 3.122(8) 7_455
F(2) F(8) 3.236(6) 6_454
F(3) F(23) 2.931(6) 3_565
F(3) F(17) 2.991(10) 2_554
F(3) F(9) 3.194(6) 6_454
F(3) F(7) 3.337(6) 6_454
F(3) F(8) 3.541(6) 6_454
F(4) F(21) 2.994(6) 7_455
F(4) C(38) 3.163(10) 7_455
F(4) F(22) 3.193(9) 3_565
F(4) C(39) 3.428(9) 7_455
F(4) C(41) 3.565(8) 7_455
F(6) F(21) 3.080(8) 7_455
F(6) C(39) 3.221(10) 7_455
F(6) C(12) 3.22(1) 7_455
F(6) C(40) 3.27(1) 7_455
F(6) F(6) 3.50(2) 7_455
F(6) C(38) 3.50(1) 7_455
F(6) C(13) 3.51(1) 7_455
F(7) F(16) 2.934(8) 5_445
F(7) C(8) 3.039(8) 7_455
F(7) F(17) 3.391(7) 5_445
F(7) F(10) 3.403(7) 3_555
F(7) F(11) 3.512(6) 3_555
F(8) F(19) 3.084(5) 3_555
F(8) C(2) 3.19(1) 3_555
F(8) F(10) 3.393(7) 3_555
F(8) C(1) 3.415(10) 3_555
F(8) C(10) 3.501(9) 4_554
F(9) F(25) 2.86(2) 7_555
F(9) F(14) 2.91(2) 2_554
F(9) F(15) 2.98(2) 2_554
F(9) F(26) 3.14(2) 7_555
F(9) C(8) 3.227(10) 7_455
F(9) C(9) 3.295(9) 7_455
F(9) C(33) 3.425(9) 2_554
F(9) F(27) 3.57(2) 7_555
F(10) F(15) 3.41(1) 7_555
F(10) C(30) 3.490(8) 7_555
F(11) F(20) 3.356(6) 3_555
F(11) F(12) 3.443(7) 7_555
F(11) C(38) 3.515(7) 3_555
F(12) F(12) 3.226(8) 7_555
F(12) F(27) 3.30(2) 2_655
F(12) C(31) 3.413(6) 7_555
F(12) C(30) 3.445(7) 7_555
F(12) C(23) 3.565(8) 7_555
F(12) C(25) 3.581(8) 7_555
F(12) F(15) 3.59(2) 7_555
F(13) F(20) 3.16(2) 3_555
F(13) F(21) 3.29(1) 3_555
F(13) C(10) 3.36(1) 3_555
F(14) F(26) 2.95(3) 7_555
F(14) F(14) 3.08(4) 2_554
F(14) C(32) 3.31(2) 2_554
F(14) C(10) 3.50(2) 3_555
F(14) C(31) 3.57(2) 2_554
F(14) C(36) 3.59(2) 2_554
F(16) C(8) 3.44(1) 3_565
F(17) F(18) 3.029(8) 2_554
F(17) C(8) 3.235(9) 3_565
F(18) F(18) 3.17(1) 2_554
F(18) F(24) 3.285(8) 3_565
F(18) C(6) 3.411(9) 4_564
F(18) C(5) 3.543(9) 3_565
F(19) C(37) 3.099(7) 3_555
F(19) C(38) 3.165(8) 3_555
F(19) C(36) 3.441(7) 3_555
F(19) C(39) 3.496(7) 3_555
F(20) C(32) 3.409(6) 3_555
F(20) C(35) 3.456(7) 3_555
F(20) C(40) 3.470(8) 3_555
F(20) C(24) 3.558(7) 3_555
F(21) C(14) 3.317(8) 7_455
F(21) C(18) 3.54(1) 7_455
F(22) F(24) 3.194(7) 3_565
F(22) C(13) 3.203(9) 3_565
F(22) C(12) 3.459(7) 3_565
F(22) C(14) 3.463(8) 3_565
F(22) C(18) 3.56(1) 3_565
F(23) C(15) 3.426(7) 3_565
F(23) C(14) 3.512(9) 3_565
F(24) F(24) 3.547(9) 3_565
F(26) F(26) 2.86(4) 2_655
F(26) C(10) 3.14(2) 6_555

loop_
_geom_torsion_atom_site_label_1
_geom_torsion_atom_site_label_2
_geom_torsion_atom_site_label_3
_geom_torsion_atom_site_label_4
_geom_torsion
_geom_torsion_site_symmetry_2
_geom_torsion_site_symmetry_3
_geom_torsion_site_symmetry_4
_geom_torsion_publ_flag
Pt(1) Pt(2) Pt(2) C(4) -69.6(2) . 2_555 2_555 yes
Pt(1) Pt(2) Pt(2) C(5) -104.1(2) . 2_555 2_555 yes
Pt(1) Pt(2) Pt(2) C(6) 111.8(2) . 2_555 2_555 yes
Pt(1) Pt(2) Pt(2) C(7) 86.7(2) . 2_555 2_555 yes
Pt(1) Pt(2) Pt(2) C(8) -178.9(4) . 2_555 2_555 yes
Pt(1) Pt(2) Pt(2) C(9) -167(1) . 2_555 2_555 yes
Pt(1) Pt(2) C(4) C(3) 6.1(5) . . . yes
Pt(1) Pt(2) C(4) C(5) -119.7(4) . . . yes
Pt(1) Pt(2) C(5) C(4) 56.8(4) . . . yes
Pt(1) Pt(2) C(5) C(6) -69.7(5) . . 2_555 yes
Pt(1) Pt(2) C(6) C(5) 41.7(6) . . 2_555 yes
Pt(1) Pt(2) C(6) C(7) -81.5(5) . . . yes
Pt(1) Pt(2) C(7) C(1) -29.5(5) . . 2_555 yes
Pt(1) Pt(2) C(7) C(6) 100.4(5) . . . yes
Pt(1) Pt(2) C(8) C(9) 0(1) . . . yes
Pt(1) Pt(2) C(9) C(8) -179.7(5) . . . yes
Pt(1) Pt(2) Pt(2) C(4) -69.6(2) 2_555 . . yes
Pt(1) Pt(2) Pt(2) C(5) -104.1(2) 2_555 . . yes
Pt(1) Pt(2) Pt(2) C(6) 111.8(2) 2_555 . . yes
Pt(1) Pt(2) Pt(2) C(7) 86.7(2) 2_555 . . yes
Pt(1) Pt(2) Pt(2) C(8) -178.9(4) 2_555 . . yes
Pt(1) Pt(2) Pt(2) C(9) -167(1) 2_555 . . yes
Pt(1) Pt(2) C(4) C(3) 6.1(5) 2_555 2_555 2_555 yes
Pt(1) Pt(2) C(4) C(5) -119.7(4) 2_555 2_555 2_555 yes
Pt(1) Pt(2) C(5) C(4) 56.8(4) 2_555 2_555 2_555 yes
Pt(1) Pt(2) C(5) C(6) -69.7(5) 2_555 2_555 . yes
Pt(1) Pt(2) C(6) C(5) 41.7(6) 2_555 2_555 . yes
Pt(1) Pt(2) C(6) C(7) -81.5(5) 2_555 2_555 2_555 yes
Pt(1) Pt(2) C(7) C(1) -29.5(5) 2_555 2_555 . yes
Pt(1) Pt(2) C(7) C(6) 100.4(5) 2_555 2_555 2_555 yes
Pt(1) Pt(2) C(8) C(9) 0(1) 2_555 2_555 2_555 yes
Pt(1) Pt(2) C(9) C(8) -179.7(5) 2_555 2_555 2_555 yes
Pt(1) C(2) C(1) C(7) -86.7(9) . . 2_555 yes
Pt(1) C(2) C(3) C(4) 94.2(7) . . . yes
Pt(1) C(2) C(1) C(7) -86.7(9) 2_555 2_555 . yes
Pt(1) C(2) C(3) C(4) 94.2(7) 2_555 2_555 2_555 yes
Pt(1) C(3) C(2) C(1) -90.3(9) . . . yes
Pt(1) C(3) C(4) Pt(2) -7.5(6) . . . yes
Pt(1) C(3) C(4) C(5) 72.0(8) . . . yes
Pt(1) C(3) C(2) C(1) -90.3(9) 2_555 2_555 2_555 yes
Pt(1) C(3) C(4) Pt(2) -7.5(6) 2_555 2_555 2_555 yes
Pt(1) C(3) C(4) C(5) 72.0(8) 2_555 2_555 2_555 yes
Pt(2) Pt(1) Pt(2) C(4) 102.9(2) . 2_555 2_555 yes
Pt(2) Pt(1) Pt(2) C(5) 70.3(2) . 2_555 2_555 yes
Pt(2) Pt(1) Pt(2) C(6) -59.8(3) . 2_555 2_555 yes
Pt(2) Pt(1) Pt(2) C(7) -96.3(2) . 2_555 2_555 yes
Pt(2) Pt(1) Pt(2) C(8) 177.1(10) . 2_555 2_555 yes
Pt(2) Pt(1) Pt(2) C(9) 177.8(3) . 2_555 2_555 yes
Pt(2) Pt(1) C(2) C(1) 81.5(5) . . . yes
Pt(2) Pt(1) C(2) C(3) -46.3(4) . . . yes
Pt(2) Pt(1) C(2) C(1) 22.3(5) . 2_555 2_555 yes
Pt(2) Pt(1) C(2) C(3) -105.5(4) . 2_555 2_555 yes
Pt(2) Pt(1) C(3) C(2) 130.2(4) . . . yes
Pt(2) Pt(1) C(3) C(4) 5.9(5) . . . yes
Pt(2) Pt(1) C(3) C(2) 73.7(4) . 2_555 2_555 yes
Pt(2) Pt(1) C(3) C(4) -50.6(5) . 2_555 2_555 yes
Pt(2) Pt(1) C(10) C(10) -173.6(4) . . 2_555 yes
Pt(2) Pt(1) C(10) C(10) 21(1) . 2_555 . yes
Pt(2) Pt(2) Pt(1) C(2) 100.4(2) 2_555 . . yes
Pt(2) Pt(2) Pt(1) C(2) -79.1(2) 2_555 . 2_555 yes
Pt(2) Pt(2) Pt(1) C(3) 64.6(2) 2_555 . . yes
Pt(2) Pt(2) Pt(1) C(3) -106.8(2) 2_555 . 2_555 yes
Pt(2) Pt(2) Pt(1) C(10) 167.0(8) 2_555 . . yes
Pt(2) Pt(2) Pt(1) C(10) -176.1(2) 2_555 . 2_555 yes
Pt(2) Pt(2) C(4) C(3) 63.6(5) 2_555 2_555 2_555 yes
Pt(2) Pt(2) C(4) C(5) -62.2(4) 2_555 2_555 2_555 yes
Pt(2) Pt(2) C(5) C(4) 114.1(4) 2_555 2_555 2_555 yes
Pt(2) Pt(2) C(5) C(6) -12.4(5) 2_555 2_555 . yes
Pt(2) Pt(2) C(6) C(5) -12.1(5) 2_555 2_555 . yes
Pt(2) Pt(2) C(6) C(7) -135.4(5) 2_555 2_555 2_555 yes
Pt(2) Pt(2) C(7) C(1) -89.2(5) 2_555 2_555 . yes
Pt(2) Pt(2) C(7) C(6) 40.8(5) 2_555 2_555 2_555 yes
Pt(2) Pt(2) C(8) C(9) 177.3(4) 2_555 2_555 2_555 yes
Pt(2) Pt(2) C(9) C(8) -13(1) 2_555 2_555 2_555 yes
Pt(2) C(4) C(3) C(2) -81.0(8) . . . yes
Pt(2) C(4) C(5) C(6) 96.1(8) . . 2_555 yes
Pt(2) C(5) C(4) C(3) -98.1(7) . . . yes
Pt(2) C(5) C(6) C(7) 86.3(10) . 2_555 2_555 yes
Pt(2) C(6) C(5) C(4) -63.4(9) . 2_555 2_555 yes
Pt(2) C(6) C(7) C(1) 81.7(10) . . 2_555 yes
Pt(2) C(7) C(1) C(2) 87.9(9) . 2_555 2_555 yes
Pt(2) C(7) C(6) C(5) -93.9(9) . . 2_555 yes
F(1) C(17) C(15) C(14) -145.7(6) . . . yes
F(1) C(17) C(15) C(16) 35.7(8) . . . yes
F(2) C(17) C(15) C(14) -27.5(8) . . . yes
F(2) C(17) C(15) C(16) 153.8(6) . . . yes
F(3) C(17) C(15) C(14) 95.7(7) . . . yes
F(3) C(17) C(15) C(16) -83.0(7) . . . yes
F(4) C(18) C(13) C(12) 130.2(8) . . . yes
F(4) C(18) C(13) C(14) -47(1) . . . yes
F(5) C(18) C(13) C(12) 6(1) . . . yes
F(5) C(18) C(13) C(14) -171(1) . . . yes
F(6) C(18) C(13) C(12) -117.9(8) . . . yes
F(6) C(18) C(13) C(14) 64(1) . . . yes
F(7) C(42) C(37) C(36) -130.4(6) . . . yes
F(7) C(42) C(37) C(38) 49.8(7) . . . yes
F(8) C(42) C(37) C(36) 112.4(6) . . . yes
F(8) C(42) C(37) C(38) -67.4(7) . . . yes
F(9) C(42) C(37) C(36) -8.4(8) . . . yes
F(9) C(42) C(37) C(38) 171.8(5) . . . yes
F(10) C(25) C(23) C(22) 71.8(8) . . . yes
F(10) C(25) C(23) C(24) -108.8(7) . . . yes
F(11) C(25) C(23) C(22) -167.7(6) . . . yes
F(11) C(25) C(23) C(24) 11.7(9) . . . yes
F(12) C(25) C(23) C(22) -48.1(8) . . . yes
F(12) C(25) C(23) C(24) 131.3(6) . . . yes
F(13) F(26) F(14) F(25) -14(5) 8_454 . 8_454 yes
F(13) F(26) F(14) C(33) -32(3) 8_454 . . yes
F(13) F(26) C(33) F(14) 153(3) 8_454 . . yes
F(13) F(26) C(33) F(15) 92(1) 8_454 . . yes
F(13) F(26) C(33) F(25) 132(1) 8_454 . 8_454 yes
F(13) F(26) C(33) F(27) 18(1) 8_454 . 8_454 yes
F(13) F(26) C(33) C(31) -110(1) 8_454 . . yes
F(13) F(27) F(15) F(25) 33(4) 8_454 . 8_454 yes
F(13) F(27) F(15) C(33) 42(2) 8_454 . . yes
F(13) F(27) C(33) F(14) -51(2) 8_454 . . yes
F(13) F(27) C(33) F(15) -145(1) 8_454 . . yes
F(13) F(27) C(33) F(25) -140(1) 8_454 . 8_454 yes
F(13) F(27) C(33) F(26) -26(2) 8_454 . 8_454 yes
F(13) F(27) C(33) C(31) 104(1) 8_454 . . yes
F(13) C(33) F(14) F(25) -133(1) . . 8_454 yes
F(13) C(33) F(14) F(26) 26(2) . . 8_454 yes
F(13) C(33) F(15) F(25) 149(1) . . 8_454 yes
F(13) C(33) F(15) F(27) -23(1) . . 8_454 yes
F(13) C(33) F(25) F(14) 92(1) . 8_454 . yes
F(13) C(33) F(25) F(15) -44(1) . 8_454 . yes
F(13) C(33) F(26) F(14) -153(3) . 8_454 . yes
F(13) C(33) F(27) F(15) 145(1) . 8_454 . yes
F(13) C(33) C(31) C(30) 155.3(8) . . . yes
F(13) C(33) C(31) C(32) -22.9(10) . . . yes
F(14) F(25) F(15) F(27) -23(2) 8_454 . 8_454 yes
F(14) F(25) F(15) C(33) -30(1) 8_454 . . yes
F(14) F(25) C(33) F(15) 137(1) 8_454 . . yes
F(14) F(25) C(33) F(26) 9(1) 8_454 . 8_454 yes
F(14) F(25) C(33) F(27) 130(1) 8_454 . 8_454 yes
F(14) F(25) C(33) C(31) -111(1) 8_454 . . yes
F(14) F(26) F(13) F(27) 17(5) 8_454 . 8_454 yes
F(14) F(26) F(13) C(33) 39(4) 8_454 . . yes
F(14) F(26) C(33) F(15) -60(3) 8_454 . . yes
F(14) F(26) C(33) F(25) -20(3) 8_454 . 8_454 yes
F(14) F(26) C(33) F(27) -134(2) 8_454 . 8_454 yes
F(14) F(26) C(33) C(31) 95(2) 8_454 . . yes
F(14) C(33) F(13) F(26) -11(1) . . 8_454 yes
F(14) C(33) F(13) F(27) 143(1) . . 8_454 yes
F(14) C(33) F(15) F(25) 45(1) . . 8_454 yes
F(14) C(33) F(15) F(27) -127(1) . . 8_454 yes
F(14) C(33) F(25) F(15) -137(1) . 8_454 . yes
F(14) C(33) F(27) F(15) 93(1) . 8_454 . yes
F(14) C(33) C(31) C(30) -91(1) . . . yes
F(14) C(33) C(31) C(32) 89(1) . . . yes
F(15) F(25) F(14) F(26) 16(4) 8_454 . 8_454 yes
F(15) F(25) F(14) C(33) 38(1) 8_454 . . yes
F(15) F(25) C(33) F(26) -128(1) 8_454 . 8_454 yes
F(15) F(25) C(33) F(27) -6(1) 8_454 . 8_454 yes
F(15) F(25) C(33) C(31) 111(1) 8_454 . . yes
F(15) F(27) F(13) F(26) -18(3) 8_454 . 8_454 yes
F(15) F(27) F(13) C(33) -36(1) 8_454 . . yes
F(15) F(27) C(33) F(25) 4(1) 8_454 . 8_454 yes
F(15) F(27) C(33) F(26) 118(1) 8_454 . 8_454 yes
F(15) F(27) C(33) C(31) -110(1) 8_454 . . yes
F(15) C(33) F(13) F(26) -124(1) . . 8_454 yes
F(15) C(33) F(13) F(27) 31(1) . . 8_454 yes
F(15) C(33) F(14) F(25) -28(1) . . 8_454 yes
F(15) C(33) F(14) F(26) 130(2) . . 8_454 yes
F(15) C(33) C(31) C(30) 38(1) . . . yes
F(15) C(33) C(31) C(32) -140.0(10) . . . yes
F(16) C(34) C(29) C(28) 76.0(9) . . . yes
F(16) C(34) C(29) C(30) -97.0(8) . . . yes
F(17) C(34) C(29) C(28) -164.7(6) . . . yes
F(17) C(34) C(29) C(30) 22.3(9) . . . yes
F(18) C(34) C(29) C(28) -44.0(8) . . . yes
F(18) C(34) C(29) C(30) 142.9(6) . . . yes
F(19) C(41) C(39) C(38) 144.2(5) . . . yes
F(19) C(41) C(39) C(40) -41.0(7) . . . yes
F(20) C(41) C(39) C(38) 22.8(8) . . . yes
F(20) C(41) C(39) C(40) -162.4(5) . . . yes
F(21) C(41) C(39) C(38) -97.2(6) . . . yes
F(21) C(41) C(39) C(40) 77.6(7) . . . yes
F(22) C(26) C(21) C(20) -77.1(9) . . . yes
F(22) C(26) C(21) C(22) 97.3(8) . . . yes
F(23) C(26) C(21) C(20) 156.6(7) . . . yes
F(23) C(26) C(21) C(22) -29(1) . . . yes
F(24) C(26) C(21) C(20) 39.1(9) . . . yes
F(24) C(26) C(21) C(22) -146.6(6) . . . yes
F(25) F(14) F(26) C(33) -18(2) 8_555 . 8_555 yes
F(25) F(15) F(27) C(33) 9(2) 8_555 . 8_555 yes
F(26) F(13) F(27) C(33) -18(1) 8_555 . 8_555 yes
F(26) F(14) F(25) C(33) 21(3) 8_555 . 8_555 yes
F(27) F(13) F(26) C(33) 21(1) 8_555 . 8_555 yes
F(27) F(15) F(25) C(33) -7(2) 8_555 . 8_555 yes
C(1) C(2) Pt(1) C(2) 51.9(5) . . 2_555 yes
C(1) C(2) Pt(1) C(3) 127.8(7) . . . yes
C(1) C(2) Pt(1) C(3) -22.7(7) . . 2_555 yes
C(1) C(2) Pt(1) C(10) -145.8(5) . . . yes
C(1) C(2) Pt(1) C(10) -110.3(5) . . 2_555 yes
C(1) C(2) C(3) C(4) 3(1) . . . yes
C(1) C(7) Pt(2) C(4) 18(1) 2_555 2_555 2_555 yes
C(1) C(7) Pt(2) C(5) -137(1) 2_555 2_555 2_555 yes
C(1) C(7) Pt(2) C(6) -130.0(8) 2_555 2_555 2_555 yes
C(1) C(7) Pt(2) C(8) 134.7(5) 2_555 2_555 2_555 yes
C(1) C(7) Pt(2) C(9) 98.4(5) 2_555 2_555 2_555 yes
C(1) C(7) C(6) C(5) -12(1) 2_555 2_555 . yes
C(2) Pt(1) Pt(2) C(4) 23.8(3) . . . yes
C(2) Pt(1) Pt(2) C(5) -8.8(3) . . . yes
C(2) Pt(1) Pt(2) C(6) -138.8(4) . . . yes
C(2) Pt(1) Pt(2) C(7) -175.4(3) . . . yes
C(2) Pt(1) Pt(2) C(8) 98(1) . . . yes
C(2) Pt(1) Pt(2) C(9) 98.7(4) . . . yes
C(2) Pt(1) Pt(2) C(4) -156.7(3) . 2_555 2_555 yes
C(2) Pt(1) Pt(2) C(5) 170.7(3) . 2_555 2_555 yes
C(2) Pt(1) Pt(2) C(6) 40.6(4) . 2_555 2_555 yes
C(2) Pt(1) Pt(2) C(7) 4.1(3) . 2_555 2_555 yes
C(2) Pt(1) Pt(2) C(8) -82(1) . 2_555 2_555 yes
C(2) Pt(1) Pt(2) C(9) -81.8(4) . 2_555 2_555 yes
C(2) Pt(1) C(2) C(3) -75.9(4) . 2_555 2_555 yes
C(2) Pt(1) C(3) C(4) -124.3(7) . . . yes
C(2) Pt(1) C(3) C(4) 54.1(7) . 2_555 2_555 yes
C(2) Pt(1) C(10) C(10) 87.5(6) . . 2_555 yes
C(2) Pt(1) C(10) C(10) -92.8(6) . 2_555 . yes
C(2) C(1) C(7) C(6) 11(1) . 2_555 2_555 yes
C(2) C(3) Pt(1) C(3) 101.0(4) . . 2_555 yes
C(2) C(3) Pt(1) C(10) -93.7(4) . . . yes
C(2) C(3) Pt(1) C(10) -63.5(4) . . 2_555 yes
C(2) C(3) C(4) C(5) -1(1) . . . yes
C(3) Pt(1) Pt(2) C(4) -3.9(3) . . . yes
C(3) Pt(1) Pt(2) C(5) -36.5(3) . . . yes
C(3) Pt(1) Pt(2) C(6) -166.6(3) . . . yes
C(3) Pt(1) Pt(2) C(7) 156.9(3) . . . yes
C(3) Pt(1) Pt(2) C(8) 70.3(10) . . . yes
C(3) Pt(1) Pt(2) C(9) 71.0(4) . . . yes
C(3) Pt(1) Pt(2) C(4) 167.5(3) . 2_555 2_555 yes
C(3) Pt(1) Pt(2) C(5) 134.9(3) . 2_555 2_555 yes
C(3) Pt(1) Pt(2) C(6) 4.9(3) . 2_555 2_555 yes
C(3) Pt(1) Pt(2) C(7) -31.6(3) . 2_555 2_555 yes
C(3) Pt(1) Pt(2) C(8) -118.3(10) . 2_555 2_555 yes
C(3) Pt(1) Pt(2) C(9) -117.6(3) . 2_555 2_555 yes
C(3) Pt(1) C(3) C(4) -23.2(5) . 2_555 2_555 yes
C(3) Pt(1) C(10) C(10) 124.7(6) . . 2_555 yes
C(3) Pt(1) C(10) C(10) -60.0(7) . 2_555 . yes
C(3) C(2) Pt(1) C(10) 86.4(4) . . . yes
C(3) C(2) Pt(1) C(10) 121.9(4) . . 2_555 yes
C(3) C(2) C(1) C(7) -7(1) . . 2_555 yes
C(3) C(4) Pt(2) C(5) 125.8(7) . . . yes
C(3) C(4) Pt(2) C(6) 67(1) . . . yes
C(3) C(4) Pt(2) C(7) -45.1(10) . . . yes
C(3) C(4) Pt(2) C(8) -158.4(5) . . . yes
C(3) C(4) Pt(2) C(9) -124.3(5) . . . yes
C(3) C(4) C(5) C(6) -2(1) . . 2_555 yes
C(4) Pt(2) Pt(1) C(10) -73.2(3) . . . yes
C(4) Pt(2) Pt(1) C(10) -90.1(8) . . 2_555 yes
C(4) Pt(2) Pt(2) C(4) -139.3(4) . 2_555 2_555 yes
C(4) Pt(2) Pt(2) C(5) -173.8(3) . 2_555 2_555 yes
C(4) Pt(2) Pt(2) C(6) 42.2(3) . 2_555 2_555 yes
C(4) Pt(2) Pt(2) C(7) 17.0(3) . 2_555 2_555 yes
C(4) Pt(2) Pt(2) C(8) 111.5(4) . 2_555 2_555 yes
C(4) Pt(2) Pt(2) C(9) 123(1) . 2_555 2_555 yes
C(4) Pt(2) C(5) C(6) -126.5(8) . . 2_555 yes
C(4) Pt(2) C(6) C(5) -16(1) . . 2_555 yes
C(4) Pt(2) C(6) C(7) -139.6(8) . . . yes
C(4) Pt(2) C(7) C(6) 148.9(6) . . . yes
C(4) Pt(2) C(8) C(9) 71.4(6) . . . yes
C(4) Pt(2) C(9) C(8) -111.6(6) . . . yes
C(4) C(3) Pt(1) C(10) 142.0(5) . . . yes
C(4) C(3) Pt(1) C(10) 172.3(5) . . 2_555 yes
C(4) C(5) Pt(2) C(6) 158.4(4) . . . yes
C(4) C(5) Pt(2) C(7) 164(1) . . . yes
C(4) C(5) Pt(2) C(8) -108.1(4) . . . yes
C(4) C(5) Pt(2) C(9) -73.1(5) . . . yes
C(4) C(5) C(6) C(7) 7(1) . 2_555 2_555 yes
C(5) Pt(2) Pt(1) C(10) -105.8(3) . . . yes
C(5) Pt(2) Pt(1) C(10) -122.7(8) . . 2_555 yes
C(5) Pt(2) Pt(2) C(5) 151.8(4) . 2_555 2_555 yes
C(5) Pt(2) Pt(2) C(6) 7.7(3) . 2_555 2_555 yes
C(5) Pt(2) Pt(2) C(7) -17.4(3) . 2_555 2_555 yes
C(5) Pt(2) Pt(2) C(8) 77.0(4) . 2_555 2_555 yes
C(5) Pt(2) Pt(2) C(9) 88(1) . 2_555 2_555 yes
C(5) Pt(2) C(6) C(7) 177.7(5) . . . yes
C(5) Pt(2) C(7) C(6) -7(1) . . . yes
C(5) Pt(2) C(8) C(9) 108.3(6) . . . yes
C(5) Pt(2) C(9) C(8) -75.2(6) . . . yes
C(5) C(4) Pt(2) C(6) -58.2(9) . . . yes
C(5) C(4) Pt(2) C(7) -170.9(7) . . . yes
C(5) C(4) Pt(2) C(8) 75.8(5) . . . yes
C(5) C(4) Pt(2) C(9) 109.9(5) . . . yes
C(5) C(6) Pt(2) C(7) 123.2(8) 2_555 2_555 2_555 yes
C(5) C(6) Pt(2) C(8) -151.5(6) 2_555 2_555 2_555 yes
C(5) C(6) Pt(2) C(9) 176.3(5) 2_555 2_555 2_555 yes
C(6) Pt(2) Pt(1) C(10) 124.1(4) . . . yes
C(6) Pt(2) Pt(1) C(10) 107.2(8) . . 2_555 yes
C(6) Pt(2) Pt(2) C(6) -136.4(4) . 2_555 2_555 yes
C(6) Pt(2) Pt(2) C(7) -161.5(3) . 2_555 2_555 yes
C(6) Pt(2) Pt(2) C(8) -67.1(4) . 2_555 2_555 yes
C(6) Pt(2) Pt(2) C(9) -55(1) . 2_555 2_555 yes
C(6) Pt(2) C(8) C(9) -122.6(6) . . . yes
C(6) Pt(2) C(9) C(8) 64.2(6) . . . yes
C(6) C(5) Pt(2) C(7) 37(1) 2_555 2_555 2_555 yes
C(6) C(5) Pt(2) C(8) 125.4(6) 2_555 2_555 2_555 yes
C(6) C(5) Pt(2) C(9) 160.4(5) 2_555 2_555 2_555 yes
C(6) C(7) Pt(2) C(8) -95.3(5) . . . yes
C(6) C(7) Pt(2) C(9) -131.6(5) . . . yes
C(7) Pt(2) Pt(1) C(10) 87.6(3) . . . yes
C(7) Pt(2) Pt(1) C(10) 70.7(8) . . 2_555 yes
C(7) Pt(2) Pt(2) C(7) 173.4(5) . 2_555 2_555 yes
C(7) Pt(2) Pt(2) C(8) -92.2(4) . 2_555 2_555 yes
C(7) Pt(2) Pt(2) C(9) -80(1) . 2_555 2_555 yes
C(7) Pt(2) C(8) C(9) -85.8(6) . . . yes
C(7) Pt(2) C(9) C(8) 93.0(6) . . . yes
C(7) C(6) Pt(2) C(8) 85.3(5) . . . yes
C(7) C(6) Pt(2) C(9) 53.0(5) . . . yes
C(8) Pt(2) Pt(1) C(10) 1(1) . . . yes
C(8) Pt(2) Pt(1) C(10) -15(1) . . 2_555 yes
C(8) Pt(2) Pt(2) C(8) 2.3(8) . 2_555 2_555 yes
C(8) Pt(2) Pt(2) C(9) 13(1) . 2_555 2_555 yes
C(9) Pt(2) Pt(1) C(10) 1.7(4) . . . yes
C(9) Pt(2) Pt(1) C(10) -15.2(8) . . 2_555 yes
C(9) Pt(2) Pt(2) C(9) 25(3) . 2_555 2_555 yes
C(11) C(12) C(13) C(14) 2(1) . . . yes
C(11) C(12) C(13) C(18) -175.3(8) . . . yes
C(11) C(16) C(15) C(14) -0.8(9) . . . yes
C(11) C(16) C(15) C(17) 177.9(5) . . . yes
C(11) B(1) C(19) C(20) -25.2(8) . . . yes
C(11) B(1) C(19) C(24) 169.7(5) . . . yes
C(11) B(1) C(27) C(28) 52.0(6) . . . yes
C(11) B(1) C(27) C(32) -138.4(5) . . . yes
C(11) B(1) C(35) C(36) 70.4(7) . . . yes
C(11) B(1) C(35) C(40) -101.3(6) . . . yes
C(12) C(11) C(16) C(15) 2.4(8) . . . yes
C(12) C(11) B(1) C(19) -48.6(7) . . . yes
C(12) C(11) B(1) C(27) -161.6(5) . . . yes
C(12) C(11) B(1) C(35) 75.3(6) . . . yes
C(12) C(13) C(14) C(15) 0(1) . . . yes
C(13) C(12) C(11) C(16) -3.3(9) . . . yes
C(13) C(12) C(11) B(1) -177.1(6) . . . yes
C(13) C(14) C(15) C(16) -0.2(9) . . . yes
C(13) C(14) C(15) C(17) -178.9(6) . . . yes
C(15) C(14) C(13) C(18) 177.3(8) . . . yes
C(15) C(16) C(11) B(1) 176.1(5) . . . yes
C(16) C(11) B(1) C(19) 138.2(5) . . . yes
C(16) C(11) B(1) C(27) 25.2(7) . . . yes
C(16) C(11) B(1) C(35) -97.9(6) . . . yes
C(19) C(20) C(21) C(22) 1(1) . . . yes
C(19) C(20) C(21) C(26) 175.6(6) . . . yes
C(19) C(24) C(23) C(22) 0(1) . . . yes
C(19) C(24) C(23) C(25) 179.9(6) . . . yes
C(19) B(1) C(27) C(28) -67.8(6) . . . yes
C(19) B(1) C(27) C(32) 101.8(6) . . . yes
C(19) B(1) C(35) C(36) -166.9(5) . . . yes
C(19) B(1) C(35) C(40) 21.4(8) . . . yes
C(20) C(19) C(24) C(23) -1.2(9) . . . yes
C(20) C(19) B(1) C(27) 93.6(7) . . . yes
C(20) C(19) B(1) C(35) -143.0(6) . . . yes
C(20) C(21) C(22) C(23) -3(1) . . . yes
C(21) C(20) C(19) C(24) 0.9(9) . . . yes
C(21) C(20) C(19) B(1) -164.8(6) . . . yes
C(21) C(22) C(23) C(24) 3.1(10) . . . yes
C(21) C(22) C(23) C(25) -177.5(6) . . . yes
C(23) C(22) C(21) C(26) -177.8(6) . . . yes
C(23) C(24) C(19) B(1) 164.8(6) . . . yes
C(24) C(19) B(1) C(27) -71.5(6) . . . yes
C(24) C(19) B(1) C(35) 51.9(8) . . . yes
C(27) C(28) C(29) C(30) -2.0(8) . . . yes
C(27) C(28) C(29) C(34) -175.0(5) . . . yes
C(27) C(32) C(31) C(30) -0.6(8) . . . yes
C(27) C(32) C(31) C(33) 177.5(5) . . . yes
C(27) B(1) C(35) C(36) -50.6(7) . . . yes
C(27) B(1) C(35) C(40) 137.7(6) . . . yes
C(28) C(27) C(32) C(31) 0.8(7) . . . yes
C(28) C(27) B(1) C(35) 168.8(4) . . . yes
C(28) C(29) C(30) C(31) 2.1(8) . . . yes
C(29) C(28) C(27) C(32) 0.5(8) . . . yes
C(29) C(28) C(27) B(1) 171.1(5) . . . yes
C(29) C(30) C(31) C(32) -0.8(8) . . . yes
C(29) C(30) C(31) C(33) -179.0(5) . . . yes
C(31) C(30) C(29) C(34) 174.9(5) . . . yes
C(31) C(32) C(27) B(1) -169.0(5) . . . yes
C(32) C(27) B(1) C(35) -21.7(7) . . . yes
C(35) C(36) C(37) C(38) 1.4(9) . . . yes
C(35) C(36) C(37) C(42) -178.4(6) . . . yes
C(35) C(40) C(39) C(38) -0.9(9) . . . yes
C(35) C(40) C(39) C(41) -175.5(5) . . . yes
C(36) C(35) C(40) C(39) 0.1(9) . . . yes
C(36) C(37) C(38) C(39) -2.1(9) . . . yes
C(37) C(36) C(35) C(40) -0.4(9) . . . yes
C(37) C(36) C(35) B(1) -172.6(5) . . . yes
C(37) C(38) C(39) C(40) 1.9(9) . . . yes
C(37) C(38) C(39) C(41) 176.6(5) . . . yes
C(39) C(38) C(37) C(42) 177.8(5) . . . yes
C(39) C(40) C(35) B(1) 172.0(5) . . . yes
C(39) C(40) C(35) B(1) 172.0(5) . . . yes
